data_2239933
loop_
_publ_author_name
'Kamaraj, A.'
'Rajkumar, R.'
'Krishnasamy, K.'
'Murugavel, S.'

_publ_section_title
;
 Crystal structure of methyl
 2-[2,4-bis(4-fluorophenyl)-3-azabicyclo[3.3.1]nonan-9-ylidene]hydrazinecarboxylate
;
_journal_coeditor_code SU2773
_journal_issue 9
_journal_name_full 'Acta Crystallographica Section E'
_journal_page_first 145
_journal_page_last 147
_journal_paper_doi 10.1107/S1600536814018935
_journal_volume 70
_journal_year 2014
_chemical_formula_iupac 'C22 H23 F2 N3 O2'
_chemical_formula_moiety 'C22 H23 F2 N3 O2'
_chemical_formula_sum 'C22 H23 F2 N3 O2'
_chemical_formula_weight 399.43
_chemical_name_systematic 2-[2,4-Bis(4-fluorophenyl)-3-azabicyclo[3.3.1]nonan-9-ylidene]hydrazinecarboxylate
_space_group_IT_number 15
_symmetry_cell_setting monoclinic
_symmetry_space_group_name_Hall '-C 2yc'
_symmetry_space_group_name_H-M 'C 1 2/c 1'
_atom_sites_solution_hydrogens geom
_atom_sites_solution_primary direct
_atom_sites_solution_secondary difmap
_audit_creation_method SHELXL-97
_cell_angle_alpha 90.00
_cell_angle_beta 102.997(4)
_cell_angle_gamma 90.00
_cell_formula_units_Z 8
_cell_length_a 19.751(6)
_cell_length_b 7.087(2)
_cell_length_c 28.492(9)
_cell_measurement_reflns_used 3821
_cell_measurement_temperature 293(2)
_cell_measurement_theta_max 26.1
_cell_measurement_theta_min 1.5
_cell_volume 3886(2)
_computing_cell_refinement 'SAINT (Bruker, 2002)'
_computing_data_collection 'SMART (Bruker, 2002)'
_computing_data_reduction 'SAINT (Bruker, 2002)'
_computing_molecular_graphics 'ORTEP-3 for Windows (Farrugia (2012)'
_computing_publication_material 'SHELXL97 (Sheldrick, 2008) and  PLATON (Spek, 2009)'
_computing_structure_refinement 'SHELXL97 (Sheldrick, 2008)'
_computing_structure_solution 'SHELXS97 (Sheldrick, 2008)'
_diffrn_ambient_temperature 293(2)
_diffrn_measured_fraction_theta_full 0.993
_diffrn_measured_fraction_theta_max 0.993
_diffrn_measurement_device_type 'Bruker SMART CCD area-detector'
_diffrn_measurement_method '\f and \w scans'
_diffrn_radiation_monochromator graphite
_diffrn_radiation_source 'fine-focus sealed tube'
_diffrn_radiation_type MoK\a
_diffrn_radiation_wavelength 0.71073
_diffrn_reflns_av_R_equivalents 0.0302
_diffrn_reflns_av_sigmaI/netI 0.0231
_diffrn_reflns_limit_h_max 24
_diffrn_reflns_limit_h_min -24
_diffrn_reflns_limit_k_max 8
_diffrn_reflns_limit_k_min -8
_diffrn_reflns_limit_l_max 35
_diffrn_reflns_limit_l_min -35
_diffrn_reflns_number 18613
_diffrn_reflns_theta_full 26.06
_diffrn_reflns_theta_max 26.06
_diffrn_reflns_theta_min 1.47
_diffrn_standards_number 0
_exptl_absorpt_coefficient_mu 0.102
_exptl_absorpt_correction_T_max 0.966
_exptl_absorpt_correction_T_min 0.962
_exptl_absorpt_correction_type multi-scan
_exptl_absorpt_process_details '(SADABS; Sheldrick, 1996)'
_exptl_crystal_colour colourless
_exptl_crystal_density_diffrn 1.365
_exptl_crystal_density_method 'not measured'
_exptl_crystal_description needle
_exptl_crystal_F_000 1680
_exptl_crystal_size_max 0.38
_exptl_crystal_size_mid 0.36
_exptl_crystal_size_min 0.34
_refine_diff_density_max 0.518
_refine_diff_density_min -0.436
_refine_ls_extinction_method none
_refine_ls_goodness_of_fit_ref 1.041
_refine_ls_hydrogen_treatment constr
_refine_ls_matrix_type full
_refine_ls_number_parameters 263
_refine_ls_number_reflns 3793
_refine_ls_number_restraints 0
_refine_ls_restrained_S_all 1.041
_refine_ls_R_factor_all 0.0655
_refine_ls_R_factor_gt 0.0495
_refine_ls_shift/su_max 0.000
_refine_ls_shift/su_mean 0.000
_refine_ls_structure_factor_coef Fsqd
_refine_ls_weighting_details 'calc w=1/[\s^2^(Fo^2^)+(0.0752P)^2^+2.7221P] where P=(Fo^2^+2Fc^2^)/3'
_refine_ls_weighting_scheme calc
_refine_ls_wR_factor_gt 0.1344
_refine_ls_wR_factor_ref 0.1472
_reflns_number_gt 2872
_reflns_number_total 3793
_reflns_threshold_expression I>2\s(I)
_cod_data_source_file su2773sup1.cif
_cod_data_source_block I
_cod_original_sg_symbol_H-M 'C 2/c'
_cod_database_code 2239933
_cod_database_fobs_code 2239933

loop_
_symmetry_equiv_pos_as_xyz
'x, y, z'
'-x, y, -z+1/2'
'x+1/2, y+1/2, z'
'-x+1/2, y+1/2, -z+1/2'
'-x, -y, -z'
'x, -y, z-1/2'
'-x+1/2, -y+1/2, -z'
'x+1/2, -y+1/2, z-1/2'

loop_
_atom_site_type_symbol
_atom_site_label
_atom_site_fract_x
_atom_site_fract_y
_atom_site_fract_z
_atom_site_U_iso_or_equiv
_atom_site_adp_type
_atom_site_calc_flag
_atom_site_refinement_flags
_atom_site_occupancy
_atom_site_symmetry_multiplicity
C C1 0.34340(10) 0.7153(3) 0.09187(6) 0.0395(4) Uani d . 1 1
H H1 0.2935 0.7216 0.0775 0.047 Uiso calc R 1 1
C C2 0.37276(10) 0.9185(3) 0.09443(6) 0.0397(4) Uani d . 1 1
H H2 0.3614 0.9740 0.0621 0.048 Uiso calc R 1 1
C C3 0.33596(9) 1.0266(3) 0.12629(6) 0.0375(4) Uani d . 1 1
C C4 0.35286(10) 0.9504(3) 0.17646(6) 0.0418(4) Uani d . 1 1
H H4 0.3280 1.0258 0.1960 0.050 Uiso calc R 1 1
C C5 0.32457(10) 0.7461(3) 0.17394(6) 0.0411(4) Uani d . 1 1
H H5 0.2740 0.7514 0.1625 0.049 Uiso calc R 1 1
C C6 0.45136(10) 0.9334(3) 0.11470(7) 0.0488(5) Uani d . 1 1
H H6A 0.4747 0.8521 0.0960 0.059 Uiso calc R 1 1
H H6B 0.4658 1.0619 0.1105 0.059 Uiso calc R 1 1
C C7 0.47506(11) 0.8806(4) 0.16730(8) 0.0568(6) Uani d . 1 1
H H7A 0.4737 0.7445 0.1704 0.068 Uiso calc R 1 1
H H7B 0.5228 0.9211 0.1790 0.068 Uiso calc R 1 1
C C8 0.43043(11) 0.9689(3) 0.19781(7) 0.0506(5) Uani d . 1 1
H H8A 0.4421 1.1016 0.2021 0.061 Uiso calc R 1 1
H H8B 0.4411 0.9100 0.2294 0.061 Uiso calc R 1 1
C C9 0.37645(10) 0.5907(3) 0.06043(7) 0.0415(4) Uani d . 1 1
C C10 0.35221(11) 0.5986(3) 0.01104(7) 0.0500(5) Uani d . 1 1
H H10 0.3158 0.6797 -0.0020 0.060 Uiso calc R 1 1
C C11 0.38109(13) 0.4882(4) -0.01910(8) 0.0609(6) Uani d . 1 1
H H11 0.3648 0.4941 -0.0523 0.073 Uiso calc R 1 1
C C12 0.43378(14) 0.3710(3) 0.00080(9) 0.0622(7) Uani d . 1 1
C C13 0.45997(13) 0.3609(3) 0.04883(9) 0.0631(6) Uani d . 1 1
H H13 0.4969 0.2808 0.0614 0.076 Uiso calc R 1 1
C C14 0.43080(12) 0.4716(3) 0.07882(8) 0.0530(5) Uani d . 1 1
H H14 0.4482 0.4656 0.1119 0.064 Uiso calc R 1 1
C C15 0.34057(10) 0.6549(3) 0.22311(6) 0.0435(5) Uani d . 1 1
C C16 0.38849(13) 0.5154(3) 0.23568(8) 0.0603(6) Uani d . 1 1
H H16 0.4112 0.4693 0.2128 0.072 Uiso calc R 1 1
C C17 0.40412(15) 0.4407(4) 0.28160(9) 0.0718(7) Uani d . 1 1
H H17 0.4368 0.3449 0.2897 0.086 Uiso calc R 1 1
C C18 0.37098(14) 0.5097(4) 0.31434(8) 0.0628(6) Uani d . 1 1
C C19 0.32234(13) 0.6474(4) 0.30379(7) 0.0618(6) Uani d . 1 1
H H19 0.3001 0.6920 0.3271 0.074 Uiso calc R 1 1
C C20 0.30660(12) 0.7197(3) 0.25771(7) 0.0530(5) Uani d . 1 1
H H20 0.2728 0.8129 0.2497 0.064 Uiso calc R 1 1
C C21 0.22233(9) 1.3588(3) 0.05966(6) 0.0383(4) Uani d . 1 1
C C22 0.14426(13) 1.5496(4) 0.08890(9) 0.0650(6) Uani d . 1 1
H H22A 0.1636 1.6721 0.0859 0.098 Uiso calc R 1 1
H H22B 0.1214 1.5500 0.1153 0.098 Uiso calc R 1 1
H H22C 0.1113 1.5189 0.0597 0.098 Uiso calc R 1 1
N N1 0.35236(8) 0.6352(2) 0.13996(5) 0.0416(4) Uani d . 1 1
H H1A 0.3728 0.5289 0.1477 0.050 Uiso calc R 1 1
N N2 0.29174(8) 1.1591(2) 0.11708(5) 0.0384(4) Uani d . 1 1
N N3 0.27210(8) 1.2269(2) 0.07053(5) 0.0396(4) Uani d . 1 1
H H3 0.2917 1.1846 0.0486 0.048 Uiso calc R 1 1
O O2 0.19861(7) 1.4123(2) 0.09762(5) 0.0516(4) Uani d . 1 1
O O3 0.20192(7) 1.4228(2) 0.01966(5) 0.0487(4) Uani d . 1 1
F F1 0.46171(10) 0.2594(2) -0.02847(6) 0.0940(6) Uani d . 1 1
F F2 0.38685(10) 0.4378(3) 0.35949(5) 0.0986(6) Uani d . 1 1

loop_
_atom_site_aniso_label
_atom_site_aniso_U_11
_atom_site_aniso_U_22
_atom_site_aniso_U_33
_atom_site_aniso_U_12
_atom_site_aniso_U_13
_atom_site_aniso_U_23
C1 0.0405(10) 0.0478(11) 0.0313(9) 0.0021(8) 0.0106(7) 0.0020(8)
C2 0.0476(10) 0.0434(10) 0.0304(9) 0.0083(8) 0.0135(7) 0.0069(7)
C3 0.0404(10) 0.0407(10) 0.0313(9) 0.0023(8) 0.0076(7) 0.0024(7)
C4 0.0489(11) 0.0472(11) 0.0297(9) 0.0082(9) 0.0099(8) 0.0010(8)
C5 0.0401(10) 0.0529(11) 0.0321(9) 0.0018(9) 0.0118(7) 0.0029(8)
C6 0.0480(11) 0.0475(11) 0.0548(12) 0.0002(9) 0.0196(9) 0.0048(9)
C7 0.0443(11) 0.0638(14) 0.0594(13) -0.0012(10) 0.0058(10) 0.0053(11)
C8 0.0551(12) 0.0540(12) 0.0389(10) -0.0035(10) 0.0025(9) 0.0043(9)
C9 0.0470(11) 0.0421(10) 0.0393(10) -0.0047(9) 0.0176(8) -0.0004(8)
C10 0.0563(12) 0.0567(13) 0.0398(10) -0.0074(10) 0.0166(9) -0.0040(9)
C11 0.0782(16) 0.0654(15) 0.0465(12) -0.0200(13) 0.0297(11) -0.0146(11)
C12 0.0825(17) 0.0447(12) 0.0751(16) -0.0148(12) 0.0510(14) -0.0160(11)
C13 0.0748(16) 0.0466(12) 0.0798(17) 0.0107(11) 0.0427(13) 0.0097(11)
C14 0.0636(13) 0.0503(12) 0.0507(12) 0.0054(10) 0.0247(10) 0.0076(9)
C15 0.0483(11) 0.0491(11) 0.0357(10) -0.0036(9) 0.0148(8) 0.0044(8)
C16 0.0775(16) 0.0636(14) 0.0453(12) 0.0138(12) 0.0253(11) 0.0119(10)
C17 0.0903(19) 0.0704(17) 0.0563(14) 0.0167(14) 0.0196(13) 0.0236(12)
C18 0.0850(17) 0.0676(15) 0.0365(11) -0.0139(13) 0.0149(11) 0.0140(10)
C19 0.0779(16) 0.0761(16) 0.0387(11) -0.0159(13) 0.0286(11) -0.0025(11)
C20 0.0594(13) 0.0634(14) 0.0411(11) -0.0017(11) 0.0217(9) 0.0018(10)
C21 0.0400(10) 0.0384(10) 0.0379(10) 0.0013(8) 0.0114(8) 0.0006(8)
C22 0.0655(15) 0.0639(15) 0.0700(15) 0.0241(12) 0.0245(12) -0.0003(12)
N1 0.0524(9) 0.0429(9) 0.0319(8) 0.0040(7) 0.0146(7) 0.0046(6)
N2 0.0431(9) 0.0424(9) 0.0303(8) 0.0052(7) 0.0093(6) 0.0031(6)
N3 0.0439(8) 0.0449(9) 0.0317(8) 0.0089(7) 0.0122(6) 0.0041(6)
O2 0.0583(9) 0.0564(9) 0.0440(8) 0.0180(7) 0.0196(6) 0.0038(6)
O3 0.0555(8) 0.0514(8) 0.0389(7) 0.0143(7) 0.0099(6) 0.0087(6)
F1 0.1259(14) 0.0680(10) 0.1142(13) -0.0134(9) 0.0820(11) -0.0356(9)
F2 0.1409(15) 0.1101(13) 0.0446(8) -0.0095(11) 0.0204(9) 0.0314(8)

loop_
_atom_type_symbol
_atom_type_description
_atom_type_scat_dispersion_real
_atom_type_scat_dispersion_imag
_atom_type_scat_source
C C 0.0033 0.0016 'International Tables Vol C Tables 4.2.6.8 and 6.1.1.4'
H H 0.0000 0.0000 'International Tables Vol C Tables 4.2.6.8 and 6.1.1.4'
N N 0.0061 0.0033 'International Tables Vol C Tables 4.2.6.8 and 6.1.1.4'
O O 0.0106 0.0060 'International Tables Vol C Tables 4.2.6.8 and 6.1.1.4'
F F 0.0171 0.0103 'International Tables Vol C Tables 4.2.6.8 and 6.1.1.4'

loop_
_geom_angle_atom_site_label_1
_geom_angle_atom_site_label_2
_geom_angle_atom_site_label_3
_geom_angle
N1 C1 C9 110.73(15)
N1 C1 C2 110.67(15)
C9 C1 C2 111.42(15)
N1 C1 H1 108.0
C9 C1 H1 108.0
C2 C1 H1 108.0
C3 C2 C6 108.99(16)
C3 C2 C1 106.09(14)
C6 C2 C1 114.73(16)
C3 C2 H2 109.0
C6 C2 H2 109.0
C1 C2 H2 109.0
N2 C3 C4 117.43(16)
N2 C3 C2 131.26(16)
C4 C3 C2 111.18(15)
C3 C4 C8 109.85(16)
C3 C4 C5 107.04(15)
C8 C4 C5 114.81(16)
C3 C4 H4 108.3
C8 C4 H4 108.3
C5 C4 H4 108.3
N1 C5 C15 110.89(16)
N1 C5 C4 110.59(15)
C15 C5 C4 111.04(15)
N1 C5 H5 108.1
C15 C5 H5 108.1
C4 C5 H5 108.1
C7 C6 C2 114.68(16)
C7 C6 H6A 108.6
C2 C6 H6A 108.6
C7 C6 H6B 108.6
C2 C6 H6B 108.6
H6A C6 H6B 107.6
C8 C7 C6 112.23(18)
C8 C7 H7A 109.2
C6 C7 H7A 109.2
C8 C7 H7B 109.2
C6 C7 H7B 109.2
H7A C7 H7B 107.9
C7 C8 C4 113.64(17)
C7 C8 H8A 108.8
C4 C8 H8A 108.8
C7 C8 H8B 108.8
C4 C8 H8B 108.8
H8A C8 H8B 107.7
C14 C9 C10 118.38(19)
C14 C9 C1 122.62(17)
C10 C9 C1 118.98(18)
C11 C10 C9 121.0(2)
C11 C10 H10 119.5
C9 C10 H10 119.5
C12 C11 C10 118.4(2)
C12 C11 H11 120.8
C10 C11 H11 120.8
C13 C12 C11 122.7(2)
C13 C12 F1 118.4(2)
C11 C12 F1 118.8(2)
C12 C13 C14 118.6(2)
C12 C13 H13 120.7
C14 C13 H13 120.7
C9 C14 C13 120.9(2)
C9 C14 H14 119.6
C13 C14 H14 119.6
C16 C15 C20 118.16(18)
C16 C15 C5 122.92(17)
C20 C15 C5 118.90(19)
C15 C16 C17 121.5(2)
C15 C16 H16 119.2
C17 C16 H16 119.2
C18 C17 C16 118.5(2)
C18 C17 H17 120.7
C16 C17 H17 120.7
C17 C18 F2 118.5(3)
C17 C18 C19 122.6(2)
F2 C18 C19 118.9(2)
C18 C19 C20 118.4(2)
C18 C19 H19 120.8
C20 C19 H19 120.8
C19 C20 C15 120.8(2)
C19 C20 H20 119.6
C15 C20 H20 119.6
O3 C21 O2 123.87(17)
O3 C21 N3 123.44(17)
O2 C21 N3 112.68(15)
O2 C22 H22A 109.5
O2 C22 H22B 109.5
H22A C22 H22B 109.5
O2 C22 H22C 109.5
H22A C22 H22C 109.5
H22B C22 H22C 109.5
C5 N1 C1 115.71(15)
C5 N1 H1A 122.1
C1 N1 H1A 122.1
C3 N2 N3 119.17(15)
C21 N3 N2 119.81(14)
C21 N3 H3 120.1
N2 N3 H3 120.1
C21 O2 C22 116.23(16)

loop_
_geom_bond_atom_site_label_1
_geom_bond_atom_site_label_2
_geom_bond_distance
C1 N1 1.457(2)
C1 C9 1.507(3)
C1 C2 1.548(3)
C1 H1 0.9800
C2 C3 1.495(2)
C2 C6 1.533(3)
C2 H2 0.9800
C3 N2 1.269(2)
C3 C4 1.494(2)
C4 C8 1.522(3)
C4 C5 1.548(3)
C4 H4 0.9800
C5 N1 1.447(2)
C5 C15 1.510(3)
C5 H5 0.9800
C6 C7 1.513(3)
C6 H6A 0.9700
C6 H6B 0.9700
C7 C8 1.506(3)
C7 H7A 0.9700
C7 H7B 0.9700
C8 H8A 0.9700
C8 H8B 0.9700
C9 C14 1.373(3)
C9 C10 1.382(3)
C10 C11 1.376(3)
C10 H10 0.9300
C11 C12 1.352(4)
C11 H11 0.9300
C12 C13 1.352(3)
C12 F1 1.354(2)
C13 C14 1.378(3)
C13 H13 0.9300
C14 H14 0.9300
C15 C16 1.360(3)
C15 C20 1.389(3)
C16 C17 1.381(3)
C16 H16 0.9300
C17 C18 1.346(4)
C17 H17 0.9300
C18 F2 1.353(2)
C18 C19 1.355(4)
C19 C20 1.378(3)
C19 H19 0.9300
C20 H20 0.9300
C21 O3 1.208(2)
C21 O2 1.327(2)
C21 N3 1.342(2)
C22 O2 1.428(3)
C22 H22A 0.9600
C22 H22B 0.9600
C22 H22C 0.9600
N1 H1A 0.8600
N2 N3 1.3814(19)
N3 H3 0.8600

loop_
_geom_hbond_atom_site_label_D
_geom_hbond_atom_site_label_H
_geom_hbond_atom_site_label_A
_geom_hbond_site_symmetry_A
_geom_hbond_distance_DH
_geom_hbond_distance_HA
_geom_hbond_distance_DA
_geom_hbond_angle_DHA
N3 H3 O3 7_575 0.86 2.12 2.930(2) 157
C2 H2 O3 7_575 0.98 2.49 3.442(2) 163
C22 H22C F1 7_565 0.96 2.49 3.243(3) 136

loop_
_geom_torsion_atom_site_label_1
_geom_torsion_atom_site_label_2
_geom_torsion_atom_site_label_3
_geom_torsion_atom_site_label_4
_geom_torsion
N1 C1 C2 C3 -56.46(19)
C9 C1 C2 C3 179.87(15)
N1 C1 C2 C6 63.9(2)
C9 C1 C2 C6 -59.8(2)
C6 C2 C3 N2 124.6(2)
C1 C2 C3 N2 -111.4(2)
C6 C2 C3 C4 -59.9(2)
C1 C2 C3 C4 64.16(19)
N2 C3 C4 C8 -122.34(19)
C2 C3 C4 C8 61.4(2)
N2 C3 C4 C5 112.41(19)
C2 C3 C4 C5 -63.81(19)
C3 C4 C5 N1 55.25(19)
C8 C4 C5 N1 -67.0(2)
C3 C4 C5 C15 178.80(15)
C8 C4 C5 C15 56.6(2)
C3 C2 C6 C7 52.2(2)
C1 C2 C6 C7 -66.5(2)
C2 C6 C7 C8 -45.8(3)
C6 C7 C8 C4 46.3(3)
C3 C4 C8 C7 -54.2(2)
C5 C4 C8 C7 66.5(2)
N1 C1 C9 C14 -26.0(3)
C2 C1 C9 C14 97.7(2)
N1 C1 C9 C10 155.29(17)
C2 C1 C9 C10 -81.1(2)
C14 C9 C10 C11 0.8(3)
C1 C9 C10 C11 179.62(18)
C9 C10 C11 C12 0.2(3)
C10 C11 C12 C13 -1.4(3)
C10 C11 C12 F1 178.83(19)
C11 C12 C13 C14 1.4(4)
F1 C12 C13 C14 -178.8(2)
C10 C9 C14 C13 -0.8(3)
C1 C9 C14 C13 -179.51(19)
C12 C13 C14 C9 -0.3(3)
N1 C5 C15 C16 14.8(3)
C4 C5 C15 C16 -108.6(2)
N1 C5 C15 C20 -167.30(17)
C4 C5 C15 C20 69.3(2)
C20 C15 C16 C17 -0.9(4)
C5 C15 C16 C17 177.1(2)
C15 C16 C17 C18 -0.3(4)
C16 C17 C18 F2 -179.3(2)
C16 C17 C18 C19 0.9(4)
C17 C18 C19 C20 -0.3(4)
F2 C18 C19 C20 180.0(2)
C18 C19 C20 C15 -1.0(4)
C16 C15 C20 C19 1.5(3)
C5 C15 C20 C19 -176.5(2)
C15 C5 N1 C1 -176.69(15)
C4 C5 N1 C1 -53.1(2)
C9 C1 N1 C5 178.09(15)
C2 C1 N1 C5 54.0(2)
C4 C3 N2 N3 -176.76(16)
C2 C3 N2 N3 -1.5(3)
O3 C21 N3 N2 -179.05(17)
O2 C21 N3 N2 1.6(2)
C3 N2 N3 C21 175.91(17)
O3 C21 O2 C22 2.0(3)
N3 C21 O2 C22 -178.61(18)
